data_4509973
loop_
_publ_author_name
'Adalder, Tapas Kumar'
'Kumar, Dhurjati Prasad'
'Dastidar, Parthasarathi'

_publ_section_title
;
 High-Throughput Crystal Engineering Based Synthesis of Supramolecular
 Gels: Blue-Emitting Fluorescent Gold Clusters Synthesized and Stabilized
 on the Gel-Bed
;
_journal_issue 1
_journal_name_full 'Crystal Growth &amp; Design'
_journal_page_first 11
_journal_paper_doi 10.1021/cg401466g
_journal_volume 14
_journal_year 2014
_chemical_formula_sum 'C80 H164 N4 O8'
_chemical_formula_weight 1310.15
_chemical_name_systematic
; 
 ? 
;
_space_group_IT_number 4
_symmetry_cell_setting monoclinic
_symmetry_space_group_name_Hall 'P 2yb'
_symmetry_space_group_name_H-M 'P 1 21 1'
_atom_sites_solution_hydrogens geom
_atom_sites_solution_primary direct
_atom_sites_solution_secondary difmap
_audit_creation_method SHELXL-97
_cell_angle_alpha 90.00
_cell_angle_beta 90.19(3)
_cell_angle_gamma 90.00
_cell_formula_units_Z 2
_cell_length_a 9.1720(18)
_cell_length_b 18.993(4)
_cell_length_c 24.386(5)
_cell_measurement_temperature 298(2)
_cell_volume 4248.1(15)
_computing_cell_refinement 'Bruker Apex II'
_computing_data_collection 'Bruker Apex II'
_computing_data_reduction SAINT
_computing_molecular_graphics 'Mercury 2.3'
_computing_publication_material Shelxl-97
_computing_structure_refinement 'SHELXL-97 (Sheldrick, 1997)'
_computing_structure_solution 'SHELXS-97 (Sheldrick, 1990)'
_diffrn_ambient_temperature 298(2)
_diffrn_detector_area_resol_mean 3
_diffrn_measured_fraction_theta_full 0.981
_diffrn_measured_fraction_theta_max 0.981
_diffrn_measurement_device_type 'Bruker Apex II'
_diffrn_measurement_method 'Omega scan'
_diffrn_radiation_monochromator graphite
_diffrn_radiation_source 'fine-focus sealed tube'
_diffrn_radiation_type MoK\a
_diffrn_radiation_wavelength 0.71073
_diffrn_reflns_av_R_equivalents 0.0871
_diffrn_reflns_av_sigmaI/netI 0.1192
_diffrn_reflns_limit_h_max 10
_diffrn_reflns_limit_h_min -11
_diffrn_reflns_limit_k_max 24
_diffrn_reflns_limit_k_min -24
_diffrn_reflns_limit_l_max 27
_diffrn_reflns_limit_l_min -31
_diffrn_reflns_number 23748
_diffrn_reflns_theta_full 27.56
_diffrn_reflns_theta_max 27.56
_diffrn_reflns_theta_min 0.83
_exptl_absorpt_coefficient_mu 0.064
_exptl_absorpt_correction_T_max 0.9962
_exptl_absorpt_correction_T_min 0.9848
_exptl_absorpt_correction_type multi-scan
_exptl_absorpt_process_details sadabs
_exptl_crystal_colour colorless
_exptl_crystal_density_diffrn 1.024
_exptl_crystal_density_method 'not measured'
_exptl_crystal_description plate
_exptl_crystal_F_000 1472
_exptl_crystal_size_max 0.24
_exptl_crystal_size_mid 0.14
_exptl_crystal_size_min 0.06
_refine_diff_density_max 1.025
_refine_diff_density_min -0.445
_refine_diff_density_rms 0.109
_refine_ls_abs_structure_details 'Flack H D (1983), Acta Cryst. A39, 876-881'
_refine_ls_abs_structure_Flack -2(3)
_refine_ls_extinction_method none
_refine_ls_goodness_of_fit_ref 1.879
_refine_ls_hydrogen_treatment mixed
_refine_ls_matrix_type full
_refine_ls_number_parameters 826
_refine_ls_number_reflns 9900
_refine_ls_number_restraints 19
_refine_ls_restrained_S_all 1.884
_refine_ls_R_factor_all 0.1664
_refine_ls_R_factor_gt 0.1176
_refine_ls_shift/su_max 0.002
_refine_ls_shift/su_mean 0.000
_refine_ls_structure_factor_coef Fsqd
_refine_ls_weighting_details 'calc w=1/[\s^2^(Fo^2^)+(0.0800P)^2^+0.0000P] where P=(Fo^2^+2Fc^2^)/3'
_refine_ls_weighting_scheme calc
_refine_ls_wR_factor_gt 0.2758
_refine_ls_wR_factor_ref 0.3353
_reflns_number_gt 6200
_reflns_number_total 9900
_reflns_threshold_expression >2sigma(I)
_cod_data_source_file cg401466g_si_002.cif
_cod_data_source_block datam
_cod_original_sg_symbol_H-M P2(1)
_cod_database_code 4509973

loop_
_symmetry_equiv_pos_as_xyz
'x, y, z'
'-x, y+1/2, -z'

loop_
_atom_site_label
_atom_site_type_symbol
_atom_site_fract_x
_atom_site_fract_y
_atom_site_fract_z
_atom_site_U_iso_or_equiv
_atom_site_adp_type
_atom_site_occupancy
_atom_site_symmetry_multiplicity
_atom_site_calc_flag
_atom_site_refinement_flags
_atom_site_disorder_assembly
_atom_site_disorder_group
O1 O 0.9047(5) 1.1276(2) 0.05660(18) 0.0378(10) Uani 1 1 d . . .
O2 O 1.1416(5) 1.1210(3) 0.0738(2) 0.0511(13) Uani 1 1 d . . .
O3 O 0.8894(5) 0.8054(2) 0.05630(19) 0.0403(10) Uani 1 1 d . . .
O4 O 1.1275(5) 0.8102(2) 0.0732(2) 0.0512(13) Uani 1 1 d . . .
N1 N 0.3818(6) 0.6714(3) 0.9435(2) 0.0394(12) Uani 1 1 d . . .
H1A H 0.3851 0.7181 0.9412 0.059 Uiso 1 1 calc R . .
H1B H 0.3977 0.6582 0.9780 0.059 Uiso 1 1 calc R . .
H1C H 0.2944 0.6563 0.9327 0.059 Uiso 1 1 calc R . .
N2' N -0.1074(5) 0.1680(3) 0.9465(2) 0.0332(11) Uani 1 1 d . . .
H2'1 H -0.1075 0.2146 0.9420 0.050 Uiso 1 1 calc R . .
H2'2 H -0.0851 0.1578 0.9812 0.050 Uiso 1 1 calc R . .
H2'3 H -0.1954 0.1510 0.9386 0.050 Uiso 1 1 calc R . .
N2 N 0.6015(6) 0.7718(3) 0.0575(2) 0.0405(12) Uani 1 1 d D . .
C1 C 1.0152(7) 1.0981(3) 0.0782(3) 0.0340(13) Uani 1 1 d . . .
C2 C 0.9890(7) 1.0309(3) 0.1111(2) 0.0338(13) Uani 1 1 d . . .
C3 C 0.8730(11) 1.0439(5) 0.1544(3) 0.079(3) Uani 1 1 d . . .
H3A H 0.9158 1.0678 0.1851 0.118 Uiso 1 1 calc R . .
H3B H 0.8332 0.9997 0.1662 0.118 Uiso 1 1 calc R . .
H3C H 0.7966 1.0725 0.1391 0.118 Uiso 1 1 calc R . .
C4 C 1.1326(11) 1.0009(5) 0.1400(4) 0.080(3) Uani 1 1 d . . .
H4A H 1.2171 1.0084 0.1169 0.096 Uiso 1 1 calc R . .
H4B H 1.1490 1.0240 0.1749 0.096 Uiso 1 1 calc R . .
C5 C 1.1051(11) 0.9217(4) 0.1483(4) 0.077(3) Uani 1 1 d . . .
H5A H 1.0806 0.9120 0.1862 0.093 Uiso 1 1 calc R . .
H5B H 1.1913 0.8948 0.1388 0.093 Uiso 1 1 calc R . .
C6 C 0.9766(7) 0.9020(3) 0.1101(3) 0.0368(14) Uani 1 1 d . . .
H6 H 0.8901 0.8952 0.1330 0.044 Uiso 1 1 calc R . .
C7 C 1.0011(6) 0.8347(3) 0.0779(3) 0.0349(14) Uani 1 1 d . . .
C8 C 0.9495(6) 0.9660(4) 0.0738(2) 0.0449(12) Uani 1 1 d . . .
C9 C 1.0454(6) 0.9650(4) 0.0225(2) 0.0435(13) Uani 1 1 d . . .
H9A H 1.0411 0.9192 0.0059 0.065 Uiso 1 1 calc R . .
H9B H 1.1444 0.9754 0.0325 0.065 Uiso 1 1 calc R . .
H9C H 1.0109 0.9996 -0.0031 0.065 Uiso 1 1 calc R . .
C10 C 0.7883(7) 0.9664(5) 0.0544(3) 0.0631(17) Uani 1 1 d . . .
H10A H 0.7682 1.0096 0.0354 0.095 Uiso 1 1 calc R . .
H10B H 0.7253 0.9625 0.0856 0.095 Uiso 1 1 calc R . .
H10C H 0.7718 0.9273 0.0302 0.095 Uiso 1 1 calc R . .
C11 C 0.4938(7) 0.6409(3) 0.9081(3) 0.0390(14) Uani 1 1 d . . .
H11A H 0.4840 0.5901 0.9082 0.047 Uiso 1 1 calc R . .
H11B H 0.5892 0.6524 0.9229 0.047 Uiso 1 1 calc R . .
C12 C 0.4836(7) 0.6674(4) 0.8498(3) 0.0401(14) Uani 1 1 d . . .
H12A H 0.4924 0.7183 0.8497 0.048 Uiso 1 1 calc R . .
H12B H 0.3887 0.6554 0.8348 0.048 Uiso 1 1 calc R . .
C13 C 0.6009(7) 0.6362(4) 0.8140(3) 0.0449(15) Uani 1 1 d . . .
H13A H 0.6946 0.6434 0.8316 0.054 Uiso 1 1 calc R . .
H13B H 0.5850 0.5858 0.8113 0.054 Uiso 1 1 calc R . .
C14 C 0.6071(8) 0.6664(4) 0.7572(3) 0.0544(17) Uani 1 1 d . . .
H14A H 0.6159 0.7172 0.7598 0.065 Uiso 1 1 calc R . .
H14B H 0.5160 0.6562 0.7385 0.065 Uiso 1 1 calc R . .
C15 C 0.7334(8) 0.6382(4) 0.7224(3) 0.0556(18) Uani 1 1 d . . .
H15A H 0.8241 0.6489 0.7412 0.067 Uiso 1 1 calc R . .
H15B H 0.7250 0.5873 0.7205 0.067 Uiso 1 1 calc R . .
C16 C 0.7431(9) 0.6657(4) 0.6656(3) 0.0551(17) Uani 1 1 d . . .
H16A H 0.7501 0.7166 0.6672 0.066 Uiso 1 1 calc R . .
H16B H 0.6536 0.6541 0.6463 0.066 Uiso 1 1 calc R . .
C17 C 0.8704(9) 0.6379(4) 0.6328(3) 0.062(2) Uani 1 1 d . . .
H17A H 0.9594 0.6488 0.6526 0.075 Uiso 1 1 calc R . .
H17B H 0.8623 0.5870 0.6311 0.075 Uiso 1 1 calc R . .
C18 C 0.8860(9) 0.6646(4) 0.5759(3) 0.0576(18) Uani 1 1 d . . .
H18A H 0.8911 0.7156 0.5774 0.069 Uiso 1 1 calc R . .
H18B H 0.7983 0.6524 0.5557 0.069 Uiso 1 1 calc R . .
C19 C 1.0159(10) 0.6383(5) 0.5438(3) 0.067(2) Uani 1 1 d . . .
H19A H 1.1036 0.6513 0.5638 0.081 Uiso 1 1 calc R . .
H19B H 1.0118 0.5873 0.5431 0.081 Uiso 1 1 calc R . .
C20 C 1.0310(9) 0.6638(4) 0.4862(3) 0.0598(19) Uani 1 1 d . . .
H20A H 0.9432 0.6511 0.4662 0.072 Uiso 1 1 calc R . .
H20B H 1.0362 0.7148 0.4869 0.072 Uiso 1 1 calc R . .
C21 C 1.1596(10) 0.6368(5) 0.4549(3) 0.067(2) Uani 1 1 d . . .
H21A H 1.1559 0.5858 0.4548 0.080 Uiso 1 1 calc R . .
H21B H 1.2477 0.6506 0.4742 0.080 Uiso 1 1 calc R . .
C22 C 1.1708(9) 0.6618(5) 0.3964(3) 0.063(2) Uani 1 1 d . . .
H22A H 1.1753 0.7129 0.3965 0.076 Uiso 1 1 calc R . .
H22B H 1.0824 0.6484 0.3771 0.076 Uiso 1 1 calc R . .
C23 C 1.3005(9) 0.6340(5) 0.3646(3) 0.070(2) Uani 1 1 d . . .
H23A H 1.3890 0.6498 0.3827 0.084 Uiso 1 1 calc R . .
H23B H 1.2991 0.5830 0.3662 0.084 Uiso 1 1 calc R . .
C24 C 1.3068(10) 0.6559(5) 0.3056(3) 0.073(2) Uani 1 1 d . . .
H24A H 1.2180 0.6406 0.2875 0.088 Uiso 1 1 calc R . .
H24B H 1.3094 0.7069 0.3039 0.088 Uiso 1 1 calc R . .
C25 C 1.4337(12) 0.6276(6) 0.2749(4) 0.093(3) Uani 1 1 d . . .
H25A H 1.5222 0.6462 0.2903 0.139 Uiso 1 1 calc R . .
H25B H 1.4263 0.6412 0.2371 0.139 Uiso 1 1 calc R . .
H25C H 1.4347 0.5772 0.2776 0.139 Uiso 1 1 calc R . .
C26' C 0.0010(7) 0.1362(3) 0.9099(3) 0.0371(13) Uani 1 1 d . . .
H26A H -0.0072 0.0854 0.9113 0.044 Uiso 1 1 calc R . .
H26B H 0.0983 0.1491 0.9220 0.044 Uiso 1 1 calc R . .
C27' C -0.0230(9) 0.1617(4) 0.8512(3) 0.0473(16) Uani 1 1 d . . .
H27A H -0.0048 0.2119 0.8495 0.057 Uiso 1 1 calc R . .
H27B H -0.1239 0.1537 0.8410 0.057 Uiso 1 1 calc R . .
C28' C 0.0759(9) 0.1243(4) 0.8102(3) 0.0541(18) Uani 1 1 d . . .
H28A H 0.1730 0.1204 0.8258 0.065 Uiso 1 1 calc R . .
H28B H 0.0826 0.1526 0.7772 0.065 Uiso 1 1 calc R . .
C29' C 0.0210(7) 0.0501(4) 0.7948(3) 0.0499(15) Uani 1 1 d . . .
H29A H 0.0079 0.0229 0.8281 0.060 Uiso 1 1 calc R . .
H29B H -0.0734 0.0543 0.7770 0.060 Uiso 1 1 calc R . .
C30' C 0.1255(10) 0.0102(5) 0.7565(3) 0.066(2) Uani 1 1 d . . .
H30A H 0.2200 0.0065 0.7742 0.080 Uiso 1 1 calc R . .
H30B H 0.0887 -0.0372 0.7510 0.080 Uiso 1 1 calc R . .
C31' C 0.1450(8) 0.0450(5) 0.7008(3) 0.0599(18) Uani 1 1 d . . .
H31A H 0.0505 0.0490 0.6831 0.072 Uiso 1 1 calc R . .
H31B H 0.1826 0.0922 0.7062 0.072 Uiso 1 1 calc R . .
C32' C 0.2475(9) 0.0049(4) 0.6631(3) 0.0612(19) Uani 1 1 d . . .
H32A H 0.3393 -0.0026 0.6821 0.073 Uiso 1 1 calc R . .
H32B H 0.2057 -0.0410 0.6554 0.073 Uiso 1 1 calc R . .
C33' C 0.2779(10) 0.0417(5) 0.6094(3) 0.067(2) Uani 1 1 d . . .
H33A H 0.3151 0.0885 0.6171 0.080 Uiso 1 1 calc R . .
H33B H 0.1868 0.0471 0.5895 0.080 Uiso 1 1 calc R . .
C34' C 0.3854(9) 0.0037(5) 0.5732(3) 0.064(2) Uani 1 1 d . . .
H34A H 0.4762 -0.0022 0.5931 0.076 Uiso 1 1 calc R . .
H34B H 0.3477 -0.0428 0.5649 0.076 Uiso 1 1 calc R . .
C35' C 0.4164(10) 0.0416(5) 0.5200(3) 0.069(2) Uani 1 1 d . . .
H35A H 0.4523 0.0885 0.5282 0.082 Uiso 1 1 calc R . .
H35B H 0.3260 0.0466 0.4996 0.082 Uiso 1 1 calc R . .
C36' C 0.5268(10) 0.0039(5) 0.4843(3) 0.065(2) Uani 1 1 d . . .
H36A H 0.4915 -0.0431 0.4761 0.078 Uiso 1 1 calc R . .
H36B H 0.6179 -0.0006 0.5043 0.078 Uiso 1 1 calc R . .
C37' C 0.5546(10) 0.0433(5) 0.4304(3) 0.068(2) Uani 1 1 d . . .
H37A H 0.5891 0.0904 0.4386 0.081 Uiso 1 1 calc R . .
H37B H 0.4635 0.0476 0.4103 0.081 Uiso 1 1 calc R . .
C38' C 0.6665(10) 0.0061(5) 0.3941(3) 0.064(2) Uani 1 1 d . . .
H38A H 0.7574 0.0010 0.4141 0.077 Uiso 1 1 calc R . .
H38B H 0.6314 -0.0406 0.3849 0.077 Uiso 1 1 calc R . .
C39' C 0.6938(12) 0.0476(5) 0.3415(3) 0.083(3) Uani 1 1 d . . .
H39A H 0.6034 0.0512 0.3210 0.100 Uiso 1 1 calc R . .
H39B H 0.7250 0.0949 0.3509 0.100 Uiso 1 1 calc R . .
C40' C 0.8079(13) 0.0135(6) 0.3060(4) 0.097(4) Uani 1 1 d . . .
H40A H 0.8960 0.0073 0.3269 0.146 Uiso 1 1 calc R . .
H40B H 0.8271 0.0430 0.2749 0.146 Uiso 1 1 calc R . .
H40C H 0.7733 -0.0315 0.2937 0.146 Uiso 1 1 calc R . .
O1' O 0.3649(5) 0.8132(2) 0.9210(2) 0.0446(11) Uani 1 1 d . . .
O2' O 0.5952(5) 0.8079(3) 0.94673(18) 0.0420(11) Uani 1 1 d . . .
O3' O 0.3741(5) 1.1310(3) 0.9169(2) 0.0515(13) Uani 1 1 d . . .
O4' O 0.6005(5) 1.1300(3) 0.94718(19) 0.0400(10) Uani 1 1 d . . .
N1' N -0.1217(5) 0.7641(3) 0.9470(2) 0.0351(11) Uani 1 1 d . . .
H1'1 H -0.2098 0.7782 0.9363 0.053 Uiso 1 1 calc R . .
H1'2 H -0.1057 0.7781 0.9813 0.053 Uiso 1 1 calc R . .
H1'3 H -0.1168 0.7173 0.9454 0.053 Uiso 1 1 calc R . .
C1' C 0.4927(6) 0.8381(3) 0.9217(3) 0.0331(13) Uani 1 1 d . . .
C2' C 0.5218(6) 0.9062(3) 0.8891(2) 0.0318(13) Uani 1 1 d . . .
C3' C 0.4787(7) 0.8929(4) 0.8292(3) 0.0512(15) Uani 1 1 d . . .
H3'1 H 0.4890 0.9357 0.8086 0.077 Uiso 1 1 calc R . .
H3'2 H 0.3793 0.8773 0.8275 0.077 Uiso 1 1 calc R . .
H3'3 H 0.5410 0.8573 0.8139 0.077 Uiso 1 1 calc R . .
C4' C 0.6804(6) 0.9294(3) 0.8917(3) 0.0425(14) Uani 1 1 d . . .
H4'1 H 0.7370 0.9066 0.8633 0.051 Uiso 1 1 calc R . .
H4'2 H 0.7228 0.9180 0.9271 0.051 Uiso 1 1 calc R . .
C5' C 0.6766(7) 1.0095(4) 0.8829(4) 0.059(2) Uani 1 1 d . . .
H5'1 H 0.7381 1.0327 0.9098 0.071 Uiso 1 1 calc R . .
H5'2 H 0.7123 1.0210 0.8466 0.071 Uiso 1 1 calc R . .
C6' C 0.5187(6) 1.0341(3) 0.8891(3) 0.0333(13) Uani 1 1 d . . .
H6' H 0.4792 1.0407 0.8521 0.040 Uiso 1 1 calc R . .
C7' C 0.4962(6) 1.1033(3) 0.9202(3) 0.0328(13) Uani 1 1 d . . .
C8' C 0.4358(4) 0.9699(4) 0.91519(19) 0.0320(10) Uani 1 1 d . . .
C9' C 0.4534(6) 0.9698(4) 0.9776(2) 0.0389(11) Uani 1 1 d . . .
H9'1 H 0.4006 1.0087 0.9929 0.058 Uiso 1 1 calc R . .
H9'2 H 0.5548 0.9740 0.9869 0.058 Uiso 1 1 calc R . .
H9'3 H 0.4157 0.9265 0.9922 0.058 Uiso 1 1 calc R . .
C10' C 0.2746(5) 0.9709(4) 0.9014(2) 0.0391(11) Uani 1 1 d . . .
H10D H 0.2276 0.9314 0.9184 0.059 Uiso 1 1 calc R . .
H10E H 0.2621 0.9681 0.8623 0.059 Uiso 1 1 calc R . .
H10F H 0.2320 1.0138 0.9146 0.059 Uiso 1 1 calc R . .
C11' C -0.0099(7) 0.7950(4) 0.9106(3) 0.0403(14) Uani 1 1 d . . .
H11C H 0.0863 0.7826 0.9240 0.048 Uiso 1 1 calc R . .
H11D H -0.0181 0.8459 0.9113 0.048 Uiso 1 1 calc R . .
C12' C -0.0272(8) 0.7690(4) 0.8515(3) 0.0433(15) Uani 1 1 d . . .
H12C H -0.0246 0.7180 0.8508 0.052 Uiso 1 1 calc R . .
H12D H -0.1206 0.7842 0.8369 0.052 Uiso 1 1 calc R . .
C13' C 0.0955(8) 0.7984(4) 0.8161(3) 0.0479(16) Uani 1 1 d . . .
H13C H 0.0831 0.8489 0.8127 0.058 Uiso 1 1 calc R . .
H13D H 0.1879 0.7899 0.8344 0.058 Uiso 1 1 calc R . .
C14' C 0.1013(8) 0.7665(4) 0.7593(3) 0.0528(17) Uani 1 1 d . . .
H14C H 0.0119 0.7775 0.7397 0.063 Uiso 1 1 calc R . .
H14D H 0.1085 0.7157 0.7623 0.063 Uiso 1 1 calc R . .
C15' C 0.2318(9) 0.7946(4) 0.7271(3) 0.0564(18) Uani 1 1 d . . .
H15C H 0.2248 0.8455 0.7252 0.068 Uiso 1 1 calc R . .
H15D H 0.3205 0.7832 0.7470 0.068 Uiso 1 1 calc R . .
C16' C 0.2431(9) 0.7654(4) 0.6689(3) 0.0580(19) Uani 1 1 d . . .
H16C H 0.1554 0.7775 0.6487 0.070 Uiso 1 1 calc R . .
H16D H 0.2493 0.7144 0.6706 0.070 Uiso 1 1 calc R . .
C17' C 0.3766(9) 0.7941(5) 0.6382(3) 0.063(2) Uani 1 1 d . . .
H17C H 0.3710 0.8451 0.6371 0.075 Uiso 1 1 calc R . .
H17D H 0.4642 0.7814 0.6583 0.075 Uiso 1 1 calc R . .
C18' C 0.3875(11) 0.7661(4) 0.5799(3) 0.068(2) Uani 1 1 d . . .
H18C H 0.3002 0.7794 0.5599 0.082 Uiso 1 1 calc R . .
H18D H 0.3914 0.7151 0.5811 0.082 Uiso 1 1 calc R . .
C19' C 0.5205(10) 0.7934(5) 0.5491(3) 0.068(2) Uani 1 1 d . . .
H19C H 0.5172 0.8444 0.5484 0.081 Uiso 1 1 calc R . .
H19D H 0.6078 0.7797 0.5690 0.081 Uiso 1 1 calc R . .
C20' C 0.5315(11) 0.7666(5) 0.4911(3) 0.072(3) Uani 1 1 d . . .
H20C H 0.4432 0.7792 0.4714 0.087 Uiso 1 1 calc R . .
H20D H 0.5376 0.7156 0.4918 0.087 Uiso 1 1 calc R . .
C21' C 0.6632(10) 0.7956(5) 0.4598(3) 0.071(2) Uani 1 1 d . . .
H21C H 0.6561 0.8465 0.4584 0.085 Uiso 1 1 calc R . .
H21D H 0.7514 0.7838 0.4798 0.085 Uiso 1 1 calc R . .
C22' C 0.6758(12) 0.7676(5) 0.4018(3) 0.079(3) Uani 1 1 d . . .
H22C H 0.5877 0.7794 0.3818 0.095 Uiso 1 1 calc R . .
H22D H 0.6829 0.7167 0.4032 0.095 Uiso 1 1 calc R . .
C23' C 0.8055(11) 0.7962(5) 0.3712(3) 0.079(3) Uani 1 1 d . . .
H23C H 0.7988 0.8472 0.3707 0.095 Uiso 1 1 calc R . .
H23D H 0.8932 0.7839 0.3913 0.095 Uiso 1 1 calc R . .
C24' C 0.8215(15) 0.7706(5) 0.3129(4) 0.098(4) Uani 1 1 d . . .
H24C H 0.7354 0.7842 0.2923 0.117 Uiso 1 1 calc R . .
H24D H 0.8258 0.7195 0.3131 0.117 Uiso 1 1 calc R . .
C25' C 0.9570(13) 0.7988(6) 0.2830(4) 0.102(4) Uani 1 1 d . . .
H25D H 0.9648 0.8487 0.2889 0.153 Uiso 1 1 calc R . .
H25E H 0.9481 0.7896 0.2445 0.153 Uiso 1 1 calc R . .
H25F H 1.0426 0.7759 0.2971 0.153 Uiso 1 1 calc R . .
C26A C 0.496(2) 0.8052(13) 0.0973(9) 0.069(7) Uiso 0.60 1 d P A 1
C27A C 0.551(2) 0.7791(9) 0.1530(7) 0.077(4) Uiso 0.60 1 d PD A 1
C28A C 0.4575(17) 0.8146(8) 0.1973(6) 0.075(4) Uiso 0.60 1 d PD A 1
C29A C 0.517(2) 0.8918(10) 0.2075(7) 0.082(4) Uiso 0.60 1 d P A 1
C30A C 0.412(2) 0.9313(9) 0.2458(7) 0.080(4) Uiso 0.60 1 d P A 1
C31A C 0.386(2) 0.8941(11) 0.3005(8) 0.089(5) Uiso 0.60 1 d P A 1
C32A C 0.286(2) 0.9370(10) 0.3374(8) 0.088(5) Uiso 0.60 1 d P A 1
C33A C 0.305(2) 0.8784(11) 0.3767(8) 0.091(5) Uiso 0.60 1 d P A 1
C34A C 0.189(2) 0.9091(10) 0.4037(8) 0.088(5) Uiso 0.60 1 d P A 1
C35A C 0.155(2) 0.8791(10) 0.4630(7) 0.085(5) Uiso 0.60 1 d P A 1
C36A C 0.025(2) 0.9149(10) 0.5020(7) 0.085(5) Uiso 0.60 1 d PD A 1
C37A C -0.036(3) 0.8992(12) 0.5614(7) 0.117(7) Uiso 0.60 1 d PD A 1
C38A C -0.136(2) 0.9320(10) 0.6056(8) 0.092(5) Uiso 0.60 1 d PD A 1
C39A C -0.133(3) 0.8773(12) 0.6496(8) 0.091(6) Uiso 0.60 1 d P A 1
C40A C -0.248(3) 0.9053(13) 0.6804(11) 0.111(7) Uiso 0.60 1 d P A 1
C26B C 0.487(2) 0.8053(11) 0.0880(6) 0.031(5) Uiso 0.40 1 d PD A 2
C27B C 0.4608(14) 0.7817(7) 0.1474(5) 0.035(3) Uiso 0.40 1 d PD A 2
C28B C 0.5898(12) 0.8000(6) 0.1853(5) 0.031(3) Uiso 0.40 1 d PD A 2
C29B C 0.6068(16) 0.8790(6) 0.1984(5) 0.038(3) Uiso 0.40 1 d PD A 2
C30B C 0.4788(15) 0.9102(8) 0.2304(5) 0.039(3) Uiso 0.40 1 d PD A 2
C31B C 0.4472(17) 0.8746(7) 0.2858(5) 0.040(3) Uiso 0.40 1 d PD A 2
C32B C 0.3299(19) 0.9113(9) 0.3222(7) 0.051(4) Uiso 0.40 1 d PD A 2
C33B C 0.254(4) 0.9003(17) 0.3800(10) 0.105(11) Uiso 0.40 1 d PD A 2
C34B C 0.149(2) 0.9326(10) 0.4243(6) 0.052(4) Uiso 0.40 1 d PD A 2
C35B C 0.099(3) 0.9000(11) 0.4790(7) 0.068(6) Uiso 0.40 1 d PD A 2
C36B C -0.008(2) 0.9386(10) 0.5171(8) 0.062(5) Uiso 0.40 1 d PD A 2
C37B C 0.015(2) 0.8758(9) 0.5553(7) 0.057(4) Uiso 0.40 1 d PD A 2
C38B C -0.109(2) 0.9082(11) 0.5894(8) 0.063(5) Uiso 0.40 1 d PD A 2
C39B C -0.173(6) 0.900(3) 0.6487(12) 0.15(2) Uiso 0.40 1 d PD A 2
C40B C -0.262(3) 0.9288(16) 0.6983(11) 0.092(9) Uiso 0.40 1 d PD A 2

loop_
_atom_site_aniso_label
_atom_site_aniso_U_11
_atom_site_aniso_U_22
_atom_site_aniso_U_33
_atom_site_aniso_U_23
_atom_site_aniso_U_13
_atom_site_aniso_U_12
O1 0.024(2) 0.043(2) 0.046(2) 0.004(2) -0.0038(18) -0.0001(18)
O2 0.028(3) 0.045(3) 0.079(3) 0.009(3) -0.010(2) -0.010(2)
O3 0.028(2) 0.038(2) 0.054(3) -0.004(2) -0.0074(19) -0.0034(18)
O4 0.020(2) 0.043(2) 0.091(4) -0.009(3) -0.001(2) 0.0061(19)
N1 0.030(3) 0.039(3) 0.049(3) 0.004(3) -0.006(2) -0.003(2)
N2' 0.020(2) 0.037(2) 0.043(3) 0.000(2) -0.003(2) -0.006(2)
N2 0.024(3) 0.046(3) 0.052(3) 0.008(3) -0.007(2) -0.005(2)
C1 0.031(3) 0.031(3) 0.039(3) -0.006(3) -0.002(3) 0.002(2)
C2 0.033(3) 0.032(3) 0.036(3) 0.001(3) -0.002(2) -0.003(2)
C3 0.123(8) 0.064(5) 0.049(4) -0.003(4) 0.019(5) 0.006(5)
C4 0.079(6) 0.063(4) 0.099(6) 0.007(5) -0.053(5) -0.011(4)
C5 0.086(6) 0.064(5) 0.082(5) -0.009(4) -0.060(5) 0.008(5)
C6 0.033(4) 0.036(3) 0.041(3) 0.000(3) -0.006(3) 0.000(3)
C7 0.021(3) 0.032(3) 0.053(4) 0.000(3) 0.002(3) -0.004(2)
C8 0.038(3) 0.043(3) 0.053(3) -0.007(3) -0.003(2) -0.002(3)
C9 0.049(3) 0.040(3) 0.042(3) 0.001(3) 0.012(2) -0.002(3)
C10 0.038(3) 0.065(4) 0.086(4) 0.008(5) -0.026(3) -0.004(4)
C11 0.030(3) 0.036(3) 0.051(3) -0.002(3) 0.001(3) -0.004(2)
C12 0.035(3) 0.039(3) 0.046(3) -0.001(3) -0.003(3) 0.001(3)
C13 0.039(4) 0.045(3) 0.051(3) 0.001(3) 0.005(3) 0.002(3)
C14 0.055(4) 0.051(4) 0.057(4) -0.011(3) -0.003(3) 0.001(3)
C15 0.047(4) 0.062(4) 0.057(4) -0.001(4) 0.005(3) 0.005(3)
C16 0.059(5) 0.052(4) 0.054(4) 0.000(3) 0.006(3) 0.000(3)
C17 0.065(5) 0.062(4) 0.060(4) 0.001(4) 0.018(4) -0.002(4)
C18 0.064(5) 0.054(4) 0.055(4) -0.008(4) 0.009(4) -0.004(3)
C19 0.073(6) 0.065(5) 0.065(5) -0.001(4) 0.015(4) -0.003(4)
C20 0.063(5) 0.062(4) 0.055(4) -0.009(4) 0.005(4) -0.003(4)
C21 0.068(5) 0.075(5) 0.057(4) -0.002(4) 0.020(4) -0.003(4)
C22 0.071(5) 0.063(4) 0.056(4) -0.008(4) 0.003(4) -0.005(4)
C23 0.063(5) 0.083(5) 0.063(5) -0.001(5) 0.019(4) -0.002(4)
C24 0.076(6) 0.087(6) 0.058(4) -0.008(5) 0.009(4) -0.004(5)
C25 0.094(8) 0.110(8) 0.076(6) -0.006(6) 0.031(5) -0.006(6)
C26' 0.025(3) 0.039(3) 0.046(3) 0.001(3) -0.001(2) 0.002(2)
C27' 0.047(4) 0.049(3) 0.046(3) 0.009(3) -0.003(3) 0.003(3)
C28' 0.056(4) 0.057(4) 0.049(4) 0.006(3) 0.010(3) 0.007(3)
C29' 0.045(4) 0.058(4) 0.046(3) -0.001(3) 0.003(3) 0.007(3)
C30' 0.071(5) 0.074(5) 0.054(4) 0.008(4) 0.005(4) 0.023(4)
C31' 0.050(4) 0.081(5) 0.049(3) 0.004(4) -0.004(3) 0.013(4)
C32' 0.065(5) 0.064(4) 0.054(4) -0.002(4) 0.009(4) 0.012(4)
C33' 0.068(5) 0.076(5) 0.056(4) 0.003(4) 0.003(4) 0.019(4)
C34' 0.066(5) 0.069(4) 0.057(4) -0.001(4) 0.010(4) -0.001(4)
C35' 0.082(6) 0.070(5) 0.055(4) 0.006(4) 0.004(4) 0.008(4)
C36' 0.072(5) 0.072(5) 0.052(4) -0.006(4) 0.010(4) -0.004(4)
C37' 0.085(6) 0.066(5) 0.051(4) 0.011(4) 0.008(4) 0.001(4)
C38' 0.069(5) 0.071(5) 0.054(4) -0.003(4) 0.006(4) -0.010(4)
C39' 0.115(8) 0.082(6) 0.053(4) -0.001(5) 0.012(5) -0.012(6)
C40' 0.116(9) 0.118(8) 0.059(5) -0.011(5) 0.036(5) -0.029(7)
O1' 0.019(2) 0.043(2) 0.071(3) 0.012(2) -0.007(2) -0.0037(18)
O2' 0.028(2) 0.050(3) 0.049(2) 0.010(2) -0.0032(19) 0.008(2)
O3' 0.025(2) 0.047(2) 0.083(3) -0.011(3) -0.012(2) 0.006(2)
O4' 0.022(2) 0.047(2) 0.051(3) -0.007(2) -0.0010(18) -0.0038(19)
N1' 0.024(2) 0.039(3) 0.043(3) -0.007(2) -0.007(2) 0.009(2)
C1' 0.023(3) 0.031(3) 0.046(3) 0.003(3) -0.006(2) 0.001(2)
C2' 0.022(3) 0.034(3) 0.040(3) 0.001(3) -0.003(2) -0.001(2)
C3' 0.042(4) 0.062(4) 0.050(3) -0.003(3) -0.004(3) -0.001(3)
C4' 0.022(3) 0.047(3) 0.058(3) 0.000(3) 0.001(3) 0.002(2)
C5' 0.025(3) 0.048(3) 0.106(6) -0.014(4) 0.021(4) 0.002(3)
C6' 0.021(3) 0.036(3) 0.043(3) -0.004(3) 0.003(2) -0.004(2)
C7' 0.022(3) 0.033(3) 0.044(3) 0.002(3) -0.001(2) -0.003(2)
C8' 0.0099(19) 0.045(2) 0.041(2) -0.005(3) -0.0017(16) 0.001(2)
C9' 0.034(3) 0.043(3) 0.040(2) -0.003(3) -0.001(2) 0.008(3)
C10' 0.017(2) 0.049(3) 0.052(3) -0.004(3) -0.0026(19) 0.002(3)
C11' 0.025(3) 0.047(4) 0.049(3) -0.006(3) -0.003(3) 0.003(3)
C12' 0.039(4) 0.047(4) 0.044(3) -0.004(3) -0.006(3) 0.000(3)
C13' 0.049(4) 0.053(4) 0.042(3) -0.002(3) -0.005(3) -0.005(3)
C14' 0.056(4) 0.056(4) 0.047(3) -0.008(3) -0.003(3) 0.000(3)
C15' 0.071(5) 0.051(4) 0.047(3) 0.003(3) 0.008(3) 0.007(4)
C16' 0.072(5) 0.057(4) 0.045(3) 0.003(3) 0.002(3) 0.003(4)
C17' 0.076(5) 0.065(4) 0.048(4) 0.002(4) 0.009(4) 0.022(4)
C18' 0.101(7) 0.053(4) 0.051(4) 0.000(4) 0.012(4) 0.007(4)
C19' 0.084(6) 0.065(5) 0.055(4) 0.000(4) 0.013(4) 0.025(4)
C20' 0.105(7) 0.064(5) 0.048(4) 0.005(4) 0.019(4) 0.016(5)
C21' 0.092(6) 0.071(5) 0.050(4) -0.004(4) 0.006(4) 0.024(5)
C22' 0.117(8) 0.069(5) 0.052(4) -0.004(4) 0.019(5) 0.013(5)
C23' 0.110(8) 0.072(5) 0.057(4) -0.011(4) 0.010(5) 0.024(5)
C24' 0.169(12) 0.072(6) 0.052(4) -0.005(5) 0.032(6) -0.002(6)
C25' 0.137(10) 0.089(7) 0.080(6) -0.019(6) 0.039(7) 0.012(7)

loop_
_atom_type_symbol
_atom_type_description
_atom_type_scat_dispersion_real
_atom_type_scat_dispersion_imag
_atom_type_scat_source
C C 0.0033 0.0016 'International Tables Vol C Tables 4.2.6.8 and 6.1.1.4'
H H 0.0000 0.0000 'International Tables Vol C Tables 4.2.6.8 and 6.1.1.4'
N N 0.0061 0.0033 'International Tables Vol C Tables 4.2.6.8 and 6.1.1.4'
O O 0.0106 0.0060 'International Tables Vol C Tables 4.2.6.8 and 6.1.1.4'

loop_
_geom_angle_atom_site_label_1
_geom_angle_atom_site_label_2
_geom_angle_atom_site_label_3
_geom_angle
_geom_angle_site_symmetry_1
_geom_angle_site_symmetry_3
C11 N1 H1A 109.5 . .
C11 N1 H1B 109.5 . .
H1A N1 H1B 109.5 . .
C11 N1 H1C 109.5 . .
H1A N1 H1C 109.5 . .
H1B N1 H1C 109.5 . .
C26' N2' H2'1 109.5 . .
C26' N2' H2'2 109.5 . .
H2'1 N2' H2'2 109.5 . .
C26' N2' H2'3 109.5 . .
H2'1 N2' H2'3 109.5 . .
H2'2 N2' H2'3 109.5 . .
C26B N2 C26A 9.1(14) . .
O2 C1 O1 123.7(6) . .
O2 C1 C2 119.0(6) . .
O1 C1 C2 117.4(6) . .
C3 C2 C1 109.9(5) . .
C3 C2 C8 111.6(6) . .
C1 C2 C8 112.8(5) . .
C3 C2 C4 109.3(7) . .
C1 C2 C4 113.6(6) . .
C8 C2 C4 99.4(5) . .
C2 C3 H3A 109.5 . .
C2 C3 H3B 109.5 . .
H3A C3 H3B 109.5 . .
C2 C3 H3C 109.5 . .
H3A C3 H3C 109.5 . .
H3B C3 H3C 109.5 . .
C5 C4 C2 105.8(7) . .
C5 C4 H4A 110.6 . .
C2 C4 H4A 110.6 . .
C5 C4 H4B 110.6 . .
C2 C4 H4B 110.6 . .
H4A C4 H4B 108.7 . .
C4 C5 C6 106.3(7) . .
C4 C5 H5A 110.5 . .
C6 C5 H5A 110.5 . .
C4 C5 H5B 110.5 . .
C6 C5 H5B 110.5 . .
H5A C5 H5B 108.7 . .
C7 C6 C8 113.2(5) . .
C7 C6 C5 113.7(6) . .
C8 C6 C5 106.2(6) . .
C7 C6 H6 107.8 . .
C8 C6 H6 107.8 . .
C5 C6 H6 107.8 . .
O4 C7 O3 122.7(6) . .
O4 C7 C6 119.8(6) . .
O3 C7 C6 117.4(5) . .
C6 C8 C9 111.8(6) . .
C6 C8 C10 109.5(6) . .
C9 C8 C10 107.4(5) . .
C6 C8 C2 104.6(4) . .
C9 C8 C2 110.5(5) . .
C10 C8 C2 113.0(6) . .
C8 C9 H9A 109.5 . .
C8 C9 H9B 109.5 . .
H9A C9 H9B 109.5 . .
C8 C9 H9C 109.5 . .
H9A C9 H9C 109.5 . .
H9B C9 H9C 109.5 . .
C8 C10 H10A 109.5 . .
C8 C10 H10B 109.5 . .
H10A C10 H10B 109.5 . .
C8 C10 H10C 109.5 . .
H10A C10 H10C 109.5 . .
H10B C10 H10C 109.5 . .
N1 C11 C12 112.4(5) . .
N1 C11 H11A 109.1 . .
C12 C11 H11A 109.1 . .
N1 C11 H11B 109.1 . .
C12 C11 H11B 109.1 . .
H11A C11 H11B 107.9 . .
C11 C12 C13 111.8(5) . .
C11 C12 H12A 109.3 . .
C13 C12 H12A 109.3 . .
C11 C12 H12B 109.3 . .
C13 C12 H12B 109.3 . .
H12A C12 H12B 107.9 . .
C14 C13 C12 114.4(6) . .
C14 C13 H13A 108.7 . .
C12 C13 H13A 108.7 . .
C14 C13 H13B 108.7 . .
C12 C13 H13B 108.7 . .
H13A C13 H13B 107.6 . .
C13 C14 C15 114.0(6) . .
C13 C14 H14A 108.7 . .
C15 C14 H14A 108.7 . .
C13 C14 H14B 108.7 . .
C15 C14 H14B 108.7 . .
H14A C14 H14B 107.6 . .
C16 C15 C14 116.1(6) . .
C16 C15 H15A 108.3 . .
C14 C15 H15A 108.3 . .
C16 C15 H15B 108.3 . .
C14 C15 H15B 108.3 . .
H15A C15 H15B 107.4 . .
C15 C16 C17 114.8(7) . .
C15 C16 H16A 108.6 . .
C17 C16 H16A 108.6 . .
C15 C16 H16B 108.6 . .
C17 C16 H16B 108.6 . .
H16A C16 H16B 107.5 . .
C18 C17 C16 116.9(7) . .
C18 C17 H17A 108.1 . .
C16 C17 H17A 108.1 . .
C18 C17 H17B 108.1 . .
C16 C17 H17B 108.1 . .
H17A C17 H17B 107.3 . .
C17 C18 C19 116.6(7) . .
C17 C18 H18A 108.1 . .
C19 C18 H18A 108.1 . .
C17 C18 H18B 108.1 . .
C19 C18 H18B 108.1 . .
H18A C18 H18B 107.3 . .
C20 C19 C18 117.0(8) . .
C20 C19 H19A 108.0 . .
C18 C19 H19A 108.0 . .
C20 C19 H19B 108.0 . .
C18 C19 H19B 108.0 . .
H19A C19 H19B 107.3 . .
C21 C20 C19 116.4(7) . .
C21 C20 H20A 108.2 . .
C19 C20 H20A 108.2 . .
C21 C20 H20B 108.2 . .
C19 C20 H20B 108.2 . .
H20A C20 H20B 107.3 . .
C20 C21 C22 115.5(8) . .
C20 C21 H21A 108.4 . .
C22 C21 H21A 108.4 . .
C20 C21 H21B 108.4 . .
C22 C21 H21B 108.4 . .
H21A C21 H21B 107.5 . .
C21 C22 C23 115.5(8) . .
C21 C22 H22A 108.4 . .
C23 C22 H22A 108.4 . .
C21 C22 H22B 108.4 . .
C23 C22 H22B 108.4 . .
H22A C22 H22B 107.5 . .
C24 C23 C22 115.2(8) . .
C24 C23 H23A 108.5 . .
C22 C23 H23A 108.5 . .
C24 C23 H23B 108.5 . .
C22 C23 H23B 108.5 . .
H23A C23 H23B 107.5 . .
C25 C24 C23 114.6(8) . .
C25 C24 H24A 108.6 . .
C23 C24 H24A 108.6 . .
C25 C24 H24B 108.6 . .
C23 C24 H24B 108.6 . .
H24A C24 H24B 107.6 . .
C24 C25 H25A 109.5 . .
C24 C25 H25B 109.5 . .
H25A C25 H25B 109.5 . .
C24 C25 H25C 109.5 . .
H25A C25 H25C 109.5 . .
H25B C25 H25C 109.5 . .
N2' C26' C27' 110.1(5) . .
N2' C26' H26A 109.6 . .
C27' C26' H26A 109.6 . .
N2' C26' H26B 109.6 . .
C27' C26' H26B 109.6 . .
H26A C26' H26B 108.2 . .
C26' C27' C28' 112.5(6) . .
C26' C27' H27A 109.1 . .
C28' C27' H27A 109.1 . .
C26' C27' H27B 109.1 . .
C28' C27' H27B 109.1 . .
H27A C27' H27B 107.8 . .
C27' C28' C29' 112.9(6) . .
C27' C28' H28A 109.0 . .
C29' C28' H28A 109.0 . .
C27' C28' H28B 109.0 . .
C29' C28' H28B 109.0 . .
H28A C28' H28B 107.8 . .
C30' C29' C28' 113.2(6) . .
C30' C29' H29A 108.9 . .
C28' C29' H29A 108.9 . .
C30' C29' H29B 108.9 . .
C28' C29' H29B 108.9 . .
H29A C29' H29B 107.8 . .
C31' C30' C29' 113.8(6) . .
C31' C30' H30A 108.8 . .
C29' C30' H30A 108.8 . .
C31' C30' H30B 108.8 . .
C29' C30' H30B 108.8 . .
H30A C30' H30B 107.7 . .
C32' C31' C30' 113.4(7) . .
C32' C31' H31A 108.9 . .
C30' C31' H31A 108.9 . .
C32' C31' H31B 108.9 . .
C30' C31' H31B 108.9 . .
H31A C31' H31B 107.7 . .
C33' C32' C31' 114.1(7) . .
C33' C32' H32A 108.7 . .
C31' C32' H32A 108.7 . .
C33' C32' H32B 108.7 . .
C31' C32' H32B 108.7 . .
H32A C32' H32B 107.6 . .
C32' C33' C34' 114.1(7) . .
C32' C33' H33A 108.7 . .
C34' C33' H33A 108.7 . .
C32' C33' H33B 108.7 . .
C34' C33' H33B 108.7 . .
H33A C33' H33B 107.6 . .
C35' C34' C33' 113.6(7) . .
C35' C34' H34A 108.9 . .
C33' C34' H34A 108.9 . .
C35' C34' H34B 108.9 . .
C33' C34' H34B 108.9 . .
H34A C34' H34B 107.7 . .
C34' C35' C36' 113.3(7) . .
C34' C35' H35A 108.9 . .
C36' C35' H35A 108.9 . .
C34' C35' H35B 108.9 . .
C36' C35' H35B 108.9 . .
H35A C35' H35B 107.7 . .
C35' C36' C37' 112.0(7) . .
C35' C36' H36A 109.2 . .
C37' C36' H36A 109.2 . .
C35' C36' H36B 109.2 . .
C37' C36' H36B 109.2 . .
H36A C36' H36B 107.9 . .
C36' C37' C38' 112.6(7) . .
C36' C37' H37A 109.1 . .
C38' C37' H37A 109.1 . .
C36' C37' H37B 109.1 . .
C38' C37' H37B 109.1 . .
H37A C37' H37B 107.8 . .
C39' C38' C37' 111.1(8) . .
C39' C38' H38A 109.4 . .
C37' C38' H38A 109.4 . .
C39' C38' H38B 109.4 . .
C37' C38' H38B 109.4 . .
H38A C38' H38B 108.0 . .
C40' C39' C38' 112.2(9) . .
C40' C39' H39A 109.2 . .
C38' C39' H39A 109.2 . .
C40' C39' H39B 109.2 . .
C38' C39' H39B 109.2 . .
H39A C39' H39B 107.9 . .
C39' C40' H40A 109.5 . .
C39' C40' H40B 109.5 . .
H40A C40' H40B 109.5 . .
C39' C40' H40C 109.5 . .
H40A C40' H40C 109.5 . .
H40B C40' H40C 109.5 . .
O1' O1' C1' 0(10) 1 .
O2' O2' C1' 0(10) 1 .
C11' N1' H1'1 109.5 . .
C11' N1' H1'2 109.5 . .
H1'1 N1' H1'2 109.5 . .
C11' N1' H1'3 109.5 . .
H1'1 N1' H1'3 109.5 . .
H1'2 N1' H1'3 109.5 . .
O2' C1' O2' 0.0(5) 1 .
O2' C1' O1' 121.9(6) 1 .
O2' C1' O1' 121.9(6) . .
O2' C1' O1' 121.9(6) 1 1
O2' C1' O1' 121.9(6) . 1
O1' C1' O1' 0.0(6) . 1
O2' C1' C2' 120.1(6) 1 .
O2' C1' C2' 120.1(6) . .
O1' C1' C2' 118.0(5) . .
O1' C1' C2' 118.0(5) 1 .
C4' C2' C3' 109.4(5) . .
C4' C2' C1' 112.8(5) . .
C3' C2' C1' 108.0(5) . .
C4' C2' C8' 103.8(5) . .
C3' C2' C8' 112.5(5) . .
C1' C2' C8' 110.3(4) . .
C2' C3' H3'1 109.5 . .
C2' C3' H3'2 109.5 . .
H3'1 C3' H3'2 109.5 . .
C2' C3' H3'3 109.5 . .
H3'1 C3' H3'3 109.5 . .
H3'2 C3' H3'3 109.5 . .
C2' C4' C5' 105.1(6) . .
C2' C4' H4'1 110.7 . .
C5' C4' H4'1 110.7 . .
C2' C4' H4'2 110.7 . .
C5' C4' H4'2 110.7 . .
H4'1 C4' H4'2 108.8 . .
C6' C5' C4' 108.0(6) . .
C6' C5' H5'1 110.1 . .
C4' C5' H5'1 110.1 . .
C6' C5' H5'2 110.1 . .
C4' C5' H5'2 110.1 . .
H5'1 C5' H5'2 108.4 . .
C5' C6' C7' 116.1(5) . .
C5' C6' C8' 105.2(5) . .
C7' C6' C8' 113.5(4) . .
C5' C6' H6' 107.2 . .
C7' C6' H6' 107.2 . .
C8' C6' H6' 107.2 . .
O3' C7' O4' 123.1(6) . .
O3' C7' C6' 117.0(6) . .
O4' C7' C6' 119.9(6) . .
C10' C8' C9' 108.7(4) . .
C10' C8' C6' 111.9(5) . .
C9' C8' C6' 110.7(5) . .
C10' C8' C2' 114.1(5) . .
C9' C8' C2' 110.4(5) . .
C6' C8' C2' 100.8(3) . .
C8' C9' H9'1 109.5 . .
C8' C9' H9'2 109.5 . .
H9'1 C9' H9'2 109.5 . .
C8' C9' H9'3 109.5 . .
H9'1 C9' H9'3 109.5 . .
H9'2 C9' H9'3 109.5 . .
C8' C10' H10D 109.5 . .
C8' C10' H10E 109.5 . .
H10D C10' H10E 109.5 . .
C8' C10' H10F 109.5 . .
H10D C10' H10F 109.5 . .
H10E C10' H10F 109.5 . .
N1' C11' C12' 111.5(5) . .
N1' C11' H11C 109.3 . .
C12' C11' H11C 109.3 . .
N1' C11' H11D 109.3 . .
C12' C11' H11D 109.3 . .
H11C C11' H11D 108.0 . .
C13' C12' C11' 109.9(6) . .
C13' C12' H12C 109.7 . .
C11' C12' H12C 109.7 . .
C13' C12' H12D 109.7 . .
C11' C12' H12D 109.7 . .
H12C C12' H12D 108.2 . .
C14' C13' C12' 113.5(6) . .
C14' C13' H13C 108.9 . .
C12' C13' H13C 108.9 . .
C14' C13' H13D 108.9 . .
C12' C13' H13D 108.9 . .
H13C C13' H13D 107.7 . .
C13' C14' C15' 111.1(6) . .
C13' C14' H14C 109.4 . .
C15' C14' H14C 109.4 . .
C13' C14' H14D 109.4 . .
C15' C14' H14D 109.4 . .
H14C C14' H14D 108.0 . .
C16' C15' C14' 113.9(7) . .
C16' C15' H15C 108.8 . .
C14' C15' H15C 108.8 . .
C16' C15' H15D 108.8 . .
C14' C15' H15D 108.8 . .
H15C C15' H15D 107.7 . .
C15' C16' C17' 112.3(7) . .
C15' C16' H16C 109.1 . .
C17' C16' H16C 109.1 . .
C15' C16' H16D 109.1 . .
C17' C16' H16D 109.1 . .
H16C C16' H16D 107.9 . .
C18' C17' C16' 112.7(7) . .
C18' C17' H17C 109.1 . .
C16' C17' H17C 109.1 . .
C18' C17' H17D 109.1 . .
C16' C17' H17D 109.1 . .
H17C C17' H17D 107.8 . .
C17' C18' C19' 113.4(8) . .
C17' C18' H18C 108.9 . .
C19' C18' H18C 108.9 . .
C17' C18' H18D 108.9 . .
C19' C18' H18D 108.9 . .
H18C C18' H18D 107.7 . .
C20' C19' C18' 113.8(8) . .
C20' C19' H19C 108.8 . .
C18' C19' H19C 108.8 . .
C20' C19' H19D 108.8 . .
C18' C19' H19D 108.8 . .
H19C C19' H19D 107.7 . .
C19' C20' C21' 113.7(8) . .
C19' C20' H20C 108.8 . .
C21' C20' H20C 108.8 . .
C19' C20' H20D 108.8 . .
C21' C20' H20D 108.8 . .
H20C C20' H20D 107.7 . .
C22' C21' C20' 113.7(8) . .
C22' C21' H21C 108.8 . .
C20' C21' H21C 108.8 . .
C22' C21' H21D 108.8 . .
C20' C21' H21D 108.8 . .
H21C C21' H21D 107.7 . .
C21' C22' C23' 113.5(8) . .
C21' C22' H22C 108.9 . .
C23' C22' H22C 108.9 . .
C21' C22' H22D 108.9 . .
C23' C22' H22D 108.9 . .
H22C C22' H22D 107.7 . .
C24' C23' C22' 115.4(9) . .
C24' C23' H23C 108.4 . .
C22' C23' H23C 108.4 . .
C24' C23' H23D 108.4 . .
C22' C23' H23D 108.4 . .
H23C C23' H23D 107.5 . .
C23' C24' C25' 114.4(10) . .
C23' C24' H24C 108.7 . .
C25' C24' H24C 108.7 . .
C23' C24' H24D 108.7 . .
C25' C24' H24D 108.7 . .
H24C C24' H24D 107.6 . .
C24' C25' H25D 109.5 . .
C24' C25' H25E 109.5 . .
H25D C25' H25E 109.5 . .
C24' C25' H25F 109.5 . .
H25D C25' H25F 109.5 . .
H25E C25' H25F 109.5 . .
N2 C26A C27A 103.1(14) . .
C26A C27A C28A 107.4(14) . .
C27A C28A C29A 108.9(13) . .
C30A C29A C28A 109.5(13) . .
C29A C30A C31A 113.9(15) . .
C32A C31A C30A 111.4(15) . .
C32A C31A C33A 46.7(10) . .
C30A C31A C33A 158.1(17) . .
C33A C32A C31A 84.9(15) . .
C33A C32A C34A 45.7(11) . .
C31A C32A C34A 129.1(14) . .
C34A C33A C32A 84.3(16) . .
C34A C33A C31A 131.2(16) . .
C32A C33A C31A 48.4(10) . .
C33A C34A C35A 115.7(16) . .
C33A C34A C32A 49.9(11) . .
C35A C34A C32A 163.3(16) . .
C34A C35A C36A 120.8(15) . .
C37A C36A C35A 134.3(16) . .
C38A C37A C36A 140.6(19) . .
C39A C38A C37A 102.2(15) . .
C40A C39A C38A 96.3(19) . .
N2 C26B C27B 118.3(12) . .
C26B C27B C28B 112.3(14) . .
C27B C28B C29B 114.9(11) . .
C30B C29B C28B 113.9(11) . .
C29B C30B C31B 115.0(11) . .
C30B C31B C32B 115.8(11) . .
C31B C32B C33B 138.8(16) . .
C34B C33B C32B 146(2) . .
C35B C34B C33B 128.4(16) . .
C34B C35B C36B 121.4(15) . .
C37B C36B C35B 84.7(11) . .
C36B C37B C38B 85.1(13) . .
C37B C38B C39B 138(2) . .
C40B C39B C38B 152(3) . .

loop_
_geom_bond_atom_site_label_1
_geom_bond_atom_site_label_2
_geom_bond_distance
_geom_bond_site_symmetry_2
O1 C1 1.270(8) .
O2 C1 1.242(8) .
O3 C7 1.277(8) .
O4 C7 1.255(7) .
N1 C11 1.462(8) .
N1 H1A 0.8900 .
N1 H1B 0.8900 .
N1 H1C 0.8900 .
N2' C26' 1.469(7) .
N2' H2'1 0.8900 .
N2' H2'2 0.8900 .
N2' H2'3 0.8900 .
N2 C26B 1.438(10) .
N2 C26A 1.51(2) .
C1 C2 1.528(9) .
C2 C3 1.521(9) .
C2 C8 1.573(9) .
C2 C4 1.596(11) .
C3 H3A 0.9600 .
C3 H3B 0.9600 .
C3 H3C 0.9600 .
C4 C5 1.539(11) .
C4 H4A 0.9700 .
C4 H4B 0.9700 .
C5 C6 1.546(10) .
C5 H5A 0.9700 .
C5 H5B 0.9700 .
C6 C7 1.518(9) .
C6 C8 1.524(10) .
C6 H6 0.9800 .
C8 C9 1.533(7) .
C8 C10 1.551(8) .
C9 H9A 0.9600 .
C9 H9B 0.9600 .
C9 H9C 0.9600 .
C10 H10A 0.9600 .
C10 H10B 0.9600 .
C10 H10C 0.9600 .
C11 C12 1.511(9) .
C11 H11A 0.9700 .
C11 H11B 0.9700 .
C12 C13 1.510(8) .
C12 H12A 0.9700 .
C12 H12B 0.9700 .
C13 C14 1.501(10) .
C13 H13A 0.9700 .
C13 H13B 0.9700 .
C14 C15 1.535(9) .
C14 H14A 0.9700 .
C14 H14B 0.9700 .
C15 C16 1.483(10) .
C15 H15A 0.9700 .
C15 H15B 0.9700 .
C16 C17 1.513(10) .
C16 H16A 0.9700 .
C16 H16B 0.9700 .
C17 C18 1.484(10) .
C17 H17A 0.9700 .
C17 H17B 0.9700 .
C18 C19 1.513(10) .
C18 H18A 0.9700 .
C18 H18B 0.9700 .
C19 C20 1.493(11) .
C19 H19A 0.9700 .
C19 H19B 0.9700 .
C20 C21 1.498(10) .
C20 H20A 0.9700 .
C20 H20B 0.9700 .
C21 C22 1.506(11) .
C21 H21A 0.9700 .
C21 H21B 0.9700 .
C22 C23 1.517(10) .
C22 H22A 0.9700 .
C22 H22B 0.9700 .
C23 C24 1.499(12) .
C23 H23A 0.9700 .
C23 H23B 0.9700 .
C24 C25 1.487(12) .
C24 H24A 0.9700 .
C24 H24B 0.9700 .
C25 H25A 0.9600 .
C25 H25B 0.9600 .
C25 H25C 0.9600 .
C26' C27' 1.526(9) .
C26' H26A 0.9700 .
C26' H26B 0.9700 .
C27' C28' 1.527(9) .
C27' H27A 0.9700 .
C27' H27B 0.9700 .
C28' C29' 1.541(10) .
C28' H28A 0.9700 .
C28' H28B 0.9700 .
C29' C30' 1.541(9) .
C29' H29A 0.9700 .
C29' H29B 0.9700 .
C30' C31' 1.521(10) .
C30' H30A 0.9700 .
C30' H30B 0.9700 .
C31' C32' 1.521(10) .
C31' H31A 0.9700 .
C31' H31B 0.9700 .
C32' C33' 1.512(10) .
C32' H32A 0.9700 .
C32' H32B 0.9700 .
C33' C34' 1.509(10) .
C33' H33A 0.9700 .
C33' H33B 0.9700 .
C34' C35' 1.511(10) .
C34' H34A 0.9700 .
C34' H34B 0.9700 .
C35' C36' 1.517(10) .
C35' H35A 0.9700 .
C35' H35B 0.9700 .
C36' C37' 1.534(10) .
C36' H36A 0.9700 .
C36' H36B 0.9700 .
C37' C38' 1.529(11) .
C37' H37A 0.9700 .
C37' H37B 0.9700 .
C38' C39' 1.526(11) .
C38' H38A 0.9700 .
C38' H38B 0.9700 .
C39' C40' 1.506(12) .
C39' H39A 0.9700 .
C39' H39B 0.9700 .
C40' H40A 0.9600 .
C40' H40B 0.9600 .
C40' H40C 0.9600 .
O1' O1' 0.000(12) 1
O1' C1' 1.264(7) .
O2' O2' 0.000(16) 1
O2' C1' 1.257(7) .
O3' C7' 1.239(8) .
O4' C7' 1.265(8) .
N1' C11' 1.481(8) .
N1' H1'1 0.8900 .
N1' H1'2 0.8900 .
N1' H1'3 0.8900 .
C1' O2' 1.257(7) 1
C1' O1' 1.264(7) 1
C1' C2' 1.543(8) .
C2' C4' 1.521(8) .
C2' C3' 1.533(9) .
C2' C8' 1.580(8) .
C3' H3'1 0.9600 .
C3' H3'2 0.9600 .
C3' H3'3 0.9600 .
C4' C5' 1.536(8) .
C4' H4'1 0.9700 .
C4' H4'2 0.9700 .
C5' C6' 1.530(8) .
C5' H5'1 0.9700 .
C5' H5'2 0.9700 .
C6' C7' 1.533(8) .
C6' C8' 1.572(8) .
C6' H6' 0.9800 .
C8' C10' 1.515(6) .
C8' C9' 1.529(6) .
C9' H9'1 0.9600 .
C9' H9'2 0.9600 .
C9' H9'3 0.9600 .
C10' H10D 0.9600 .
C10' H10E 0.9600 .
C10' H10F 0.9600 .
C11' C12' 1.531(9) .
C11' H11C 0.9700 .
C11' H11D 0.9700 .
C12' C13' 1.526(9) .
C12' H12C 0.9700 .
C12' H12D 0.9700 .
C13' C14' 1.512(9) .
C13' H13C 0.9700 .
C13' H13D 0.9700 .
C14' C15' 1.530(10) .
C14' H14C 0.9700 .
C14' H14D 0.9700 .
C15' C16' 1.529(9) .
C15' H15C 0.9700 .
C15' H15D 0.9700 .
C16' C17' 1.537(10) .
C16' H16C 0.9700 .
C16' H16D 0.9700 .
C17' C18' 1.521(10) .
C17' H17C 0.9700 .
C17' H17D 0.9700 .
C18' C19' 1.526(11) .
C18' H18C 0.9700 .
C18' H18D 0.9700 .
C19' C20' 1.507(10) .
C19' H19C 0.9700 .
C19' H19D 0.9700 .
C20' C21' 1.533(12) .
C20' H20C 0.9700 .
C20' H20D 0.9700 .
C21' C22' 1.515(11) .
C21' H21C 0.9700 .
C21' H21D 0.9700 .
C22' C23' 1.509(12) .
C22' H22C 0.9700 .
C22' H22D 0.9700 .
C23' C24' 1.511(11) .
C23' H23C 0.9700 .
C23' H23D 0.9700 .
C24' C25' 1.538(14) .
C24' H24C 0.9700 .
C24' H24D 0.9700 .
C25' H25D 0.9600 .
C25' H25E 0.9600 .
C25' H25F 0.9600 .
C26A C27A 1.53(3) .
C27A C28A 1.538(9) .
C28A C29A 1.58(2) .
C29A C30A 1.54(2) .
C30A C31A 1.53(2) .
C31A C32A 1.52(2) .
C31A C33A 2.03(3) .
C32A C33A 1.48(3) .
C32A C34A 1.92(3) .
C33A C34A 1.38(3) .
C34A C35A 1.59(3) .
C35A C36A 1.68(2) .
C36A C37A 1.583(10) .
C37A C38A 1.548(10) .
C38A C39A 1.49(3) .
C39A C40A 1.40(3) .
C26B C27B 1.536(10) .
C27B C28B 1.537(9) .
C28B C29B 1.543(9) .
C29B C30B 1.532(9) .
C30B C31B 1.539(9) .
C31B C32B 1.562(10) .
C32B C33B 1.587(10) .
C33B C34B 1.576(10) .
C34B C35B 1.541(10) .
C35B C36B 1.541(10) .
C36B C37B 1.528(10) .
C37B C38B 1.539(10) .
C38B C39B 1.571(10) .
C39B C40B 1.555(10) .

loop_
_geom_hbond_atom_site_label_D
_geom_hbond_atom_site_label_H
_geom_hbond_atom_site_label_A
_geom_hbond_distance_DH
_geom_hbond_distance_HA
_geom_hbond_distance_DA
_geom_hbond_angle_DHA
_geom_hbond_site_symmetry_A
N1 H1A O1' 0.89 1.88 2.753(7) 166.1 1
N1 H1A O2' 0.89 2.58 3.250(7) 133.1 1
N1 H1B O4' 0.89 1.90 2.784(7) 171.1 2_647
N1 H1C O1 0.89 1.92 2.756(7) 154.9 2_646
N2' H2'1 O4 0.89 1.86 2.748(7) 172.8 2_646
N2' H2'1 O3 0.89 2.64 3.288(7) 130.2 2_646
N2' H2'2 O1 0.89 1.93 2.794(7) 163.4 1_446
N2' H2'3 O4' 0.89 1.93 2.774(7) 158.8 1_445
N1' H1'1 O2' 0.89 1.89 2.727(7) 155.1 1_455
N1' H1'2 O3 0.89 1.90 2.779(7) 169.0 1_456
N1' H1'3 O2 0.89 1.90 2.771(7) 164.7 2_646
N1' H1'3 O1 0.89 2.59 3.269(7) 134.1 2_646
